data_4121326
loop_
_publ_author_name
'Yangjian Quan'
'Jiji Zhang'
'Zuowei Xie'

_publ_section_title
;
 Three-Component [2+2+1] Cross-cyclotrimerization of Carboryne,
 Unactivated Alkene, and Trimethylsilylalkyne Co-mediated by Zr and Ni
;
_journal_name_full 'Journal of the American Chemical Society'
_journal_page_first 18742
_journal_page_last 18745
_journal_paper_doi 10.1021/ja410233e
_journal_volume 135
_journal_year 2013
_chemical_formula_sum 'C19 H30 B10 F5 Si'
_chemical_formula_weight 489.62
_chemical_name_systematic
; 
 ? 
;
_space_group_IT_number 2
_symmetry_cell_setting triclinic
_symmetry_space_group_name_Hall '-P 1'
_symmetry_space_group_name_H-M 'P -1'
_atom_sites_solution_hydrogens geom
_atom_sites_solution_primary direct
_atom_sites_solution_secondary difmap
_audit_creation_method SHELXL-97
_cell_angle_alpha 94.947(5)
_cell_angle_beta 91.027(5)
_cell_angle_gamma 110.034(5)
_cell_formula_units_Z 2
_cell_length_a 7.698(2)
_cell_length_b 8.822(3)
_cell_length_c 20.149(6)
_cell_measurement_reflns_used 95
_cell_measurement_temperature 173(2)
_cell_measurement_theta_max 15
_cell_measurement_theta_min 15
_cell_volume 1279.1(7)
_computing_cell_refinement 'BRUKER KAPPA APEXII DUO DIFFRACTOMETER'
_computing_data_collection 'BRUKER KAPPA APEXII DUO DIFFRACTOMETER'
_computing_data_reduction 'BRUKER KAPPA APEXII DUO DIFFRACTOMETER'
_computing_molecular_graphics 'SIEMENS SHELXTL'
_computing_publication_material 'SIEMENS SHELXTL'
_computing_structure_refinement 'SHELXL-97 (Sheldrick, 2008)'
_computing_structure_solution 'SHELXS-97 (Sheldrick, 2008)'
_diffrn_ambient_temperature 173(2)
_diffrn_measured_fraction_theta_full 0.984
_diffrn_measured_fraction_theta_max 0.984
_diffrn_measurement_device_type 'BRUKER KAPPA APEXII DUO DIFFRACTOMETER'
_diffrn_measurement_method 'PHI & OMEGA SCAN'
_diffrn_radiation_monochromator graphite
_diffrn_radiation_source 'fine-focus sealed tube'
_diffrn_radiation_type MoK\a
_diffrn_radiation_wavelength 0.71073
_diffrn_reflns_av_R_equivalents 0.1124
_diffrn_reflns_av_sigmaI/netI 0.1322
_diffrn_reflns_limit_h_max 4
_diffrn_reflns_limit_h_min -9
_diffrn_reflns_limit_k_max 10
_diffrn_reflns_limit_k_min -10
_diffrn_reflns_limit_l_max 24
_diffrn_reflns_limit_l_min -24
_diffrn_reflns_number 13123
_diffrn_reflns_theta_full 25.25
_diffrn_reflns_theta_max 25.25
_diffrn_reflns_theta_min 2.82
_exptl_absorpt_coefficient_mu 0.136
_exptl_absorpt_correction_T_max 0.7456
_exptl_absorpt_correction_T_min 0.4422
_exptl_absorpt_correction_type multi-scan
_exptl_crystal_colour colourless
_exptl_crystal_density_diffrn 1.271
_exptl_crystal_description block
_exptl_crystal_F_000 506
_exptl_crystal_size_max 0.40
_exptl_crystal_size_mid 0.40
_exptl_crystal_size_min 0.30
_refine_diff_density_max 0.717
_refine_diff_density_min -0.500
_refine_diff_density_rms 0.108
_refine_ls_extinction_method none
_refine_ls_goodness_of_fit_ref 1.023
_refine_ls_hydrogen_treatment riding
_refine_ls_matrix_type full
_refine_ls_number_parameters 316
_refine_ls_number_reflns 4573
_refine_ls_number_restraints 4
_refine_ls_restrained_S_all 1.170
_refine_ls_R_factor_all 0.1506
_refine_ls_R_factor_gt 0.1064
_refine_ls_shift/su_max 0.005
_refine_ls_shift/su_mean 0.001
_refine_ls_structure_factor_coef Fsqd
_refine_ls_weighting_details 'calc w=1/[\s^2^(Fo^2^)+(0.1975P)^2^+0.7142P] where P=(Fo^2^+2Fc^2^)/3'
_refine_ls_weighting_scheme calc
_refine_ls_wR_factor_gt 0.2721
_refine_ls_wR_factor_ref 0.3204
_reflns_number_gt 2889
_reflns_number_total 4573
_reflns_threshold_expression >2sigma(I)
_cod_data_source_file ja410233e_si_001_5.cif
_cod_data_source_block E-5l
_cod_original_cell_volume 1279.1(6)
_cod_database_code 4121326

loop_
_symmetry_equiv_pos_as_xyz
'x, y, z'
'-x, -y, -z'

loop_
_atom_site_label
_atom_site_type_symbol
_atom_site_fract_x
_atom_site_fract_y
_atom_site_fract_z
_atom_site_U_iso_or_equiv
_atom_site_adp_type
_atom_site_occupancy
_atom_site_symmetry_multiplicity
_atom_site_calc_flag
_atom_site_refinement_flags
Si1 Si 0.6968(2) 0.43627(17) 0.13426(7) 0.0342(5) Uani 1 1 d .
F1 F 1.0337(5) 0.2764(4) 0.20050(18) 0.0513(10) Uani 1 1 d .
F2 F 1.2003(5) 0.0916(5) 0.1360(2) 0.0599(11) Uani 1 1 d .
F3 F 1.0070(6) -0.1512(4) 0.04364(18) 0.0601(12) Uani 1 1 d .
F4 F 0.6471(6) -0.2031(4) 0.01457(18) 0.0592(11) Uani 1 1 d .
F5 F 0.4787(5) -0.0186(4) 0.07899(16) 0.0447(9) Uani 1 1 d .
C1 C 0.4463(10) 0.1019(7) 0.3375(3) 0.0459(17) Uani 1 1 d .
C2 C 0.5572(8) 0.0718(6) 0.2723(2) 0.0302(12) Uani 1 1 d .
C11 C 0.4105(16) 0.2553(11) 0.3293(4) 0.103(4) Uani 1 1 d D
C12 C 0.3250(16) 0.3215(9) 0.3767(4) 0.101(4) Uani 1 1 d D
H12A H 0.4221 0.4279 0.3900 0.121 Uiso 1 1 calc R
H12B H 0.2328 0.3468 0.3491 0.121 Uiso 1 1 calc R
C13 C 0.2369(17) 0.2899(12) 0.4342(4) 0.114(5) Uani 1 1 d D
H13A H 0.1338 0.1882 0.4196 0.137 Uiso 1 1 calc R
H13B H 0.3246 0.2547 0.4600 0.137 Uiso 1 1 calc R
C14 C 0.162(2) 0.3519(12) 0.4825(5) 0.139(6) Uani 1 1 d D
H14A H 0.0624 0.3699 0.4560 0.167 Uiso 1 1 calc R
H14B H 0.2581 0.4609 0.4903 0.167 Uiso 1 1 calc R
C15 C 0.0850(17) 0.3438(15) 0.5440(4) 0.115(4) Uani 1 1 d D
H15A H 0.1093 0.4538 0.5653 0.173 Uiso 1 1 calc R
H15B H 0.1399 0.2852 0.5722 0.173 Uiso 1 1 calc R
H15C H -0.0490 0.2867 0.5383 0.173 Uiso 1 1 calc R
C16 C 0.4845(9) 0.3190(6) 0.2690(3) 0.0370(14) Uani 1 1 d .
H16A H 0.5760 0.4295 0.2795 0.044 Uiso 1 1 calc R
H16B H 0.3836 0.3267 0.2398 0.044 Uiso 1 1 calc R
C17 C 0.5767(7) 0.2124(6) 0.2326(2) 0.0279(11) Uani 1 1 d .
C18 C 0.6615(7) 0.2438(6) 0.1761(2) 0.0287(11) Uani 1 1 d .
C19 C 0.4815(9) 0.4751(7) 0.1207(3) 0.0433(15) Uani 1 1 d .
H19A H 0.5071 0.5753 0.0990 0.065 Uiso 1 1 calc R
H19B H 0.4272 0.4864 0.1636 0.065 Uiso 1 1 calc R
H19C H 0.3945 0.3845 0.0921 0.065 Uiso 1 1 calc R
C20 C 0.8664(10) 0.6059(7) 0.1872(3) 0.0509(16) Uani 1 1 d .
H20A H 0.8876 0.7071 0.1667 0.076 Uiso 1 1 calc R
H20B H 0.9833 0.5856 0.1915 0.076 Uiso 1 1 calc R
H20C H 0.8181 0.6150 0.2315 0.076 Uiso 1 1 calc R
C21 C 0.7949(10) 0.4104(8) 0.0529(3) 0.0510(17) Uani 1 1 d .
H21A H 0.8155 0.5078 0.0297 0.076 Uiso 1 1 calc R
H21B H 0.7083 0.3163 0.0258 0.076 Uiso 1 1 calc R
H21C H 0.9129 0.3934 0.0599 0.076 Uiso 1 1 calc R
C22 C 0.7496(7) 0.1322(6) 0.1427(2) 0.0291(12) Uani 1 1 d .
C23 C 0.9325(8) 0.1564(7) 0.1548(3) 0.0354(13) Uani 1 1 d .
C24 C 1.0212(8) 0.0633(7) 0.1222(3) 0.0384(14) Uani 1 1 d .
C25 C 0.9228(9) -0.0592(7) 0.0757(3) 0.0414(15) Uani 1 1 d .
C26 C 0.7428(9) -0.0846(6) 0.0616(3) 0.0397(14) Uani 1 1 d .
C27 C 0.6564(8) 0.0107(6) 0.0944(3) 0.0321(12) Uani 1 1 d .
B3 B 0.6728(11) 0.1319(8) 0.3483(4) 0.050(2) Uani 1 1 d .
H3 H 0.7825 0.2533 0.3615 0.059 Uiso 1 1 calc R
B4 B 0.5174(17) 0.0366(10) 0.4055(4) 0.071(3) Uani 1 1 d .
H4 H 0.5223 0.0942 0.4576 0.085 Uiso 1 1 calc R
B5 B 0.3079(15) -0.0746(13) 0.3623(6) 0.083(4) Uani 1 1 d .
H5 H 0.1724 -0.0914 0.3856 0.100 Uiso 1 1 calc R
B6 B 0.3323(11) -0.0500(11) 0.2785(5) 0.070(3) Uani 1 1 d .
H6 H 0.2144 -0.0503 0.2450 0.084 Uiso 1 1 calc R
B7 B 0.7091(12) -0.0170(9) 0.2936(4) 0.055(2) Uani 1 1 d .
H7 H 0.8449 0.0040 0.2700 0.066 Uiso 1 1 calc R
B8 B 0.6822(12) -0.0445(8) 0.3788(4) 0.055(2) Uani 1 1 d .
H8 H 0.7994 -0.0434 0.4129 0.066 Uiso 1 1 calc R
B9 B 0.4567(12) -0.1743(9) 0.3877(3) 0.0467(18) Uani 1 1 d .
H9 H 0.4227 -0.2600 0.4274 0.056 Uiso 1 1 calc R
B10 B 0.3420(13) -0.2238(10) 0.3089(5) 0.070(3) Uani 1 1 d .
H10 H 0.2292 -0.3436 0.2961 0.083 Uiso 1 1 calc R
B11 B 0.5004(16) -0.1291(8) 0.2503(4) 0.067(3) Uani 1 1 d .
H11 H 0.4960 -0.1835 0.1977 0.080 Uiso 1 1 calc R
B12 B 0.5749(13) -0.2063(8) 0.3175(4) 0.054(2) Uani 1 1 d .
H12 H 0.6201 -0.3142 0.3100 0.065 Uiso 1 1 calc R

loop_
_atom_site_aniso_label
_atom_site_aniso_U_11
_atom_site_aniso_U_22
_atom_site_aniso_U_33
_atom_site_aniso_U_23
_atom_site_aniso_U_13
_atom_site_aniso_U_12
Si1 0.0407(10) 0.0282(8) 0.0346(9) 0.0096(6) 0.0071(7) 0.0111(7)
F1 0.034(2) 0.054(2) 0.060(2) -0.0014(17) -0.0064(16) 0.0111(17)
F2 0.040(2) 0.084(3) 0.068(2) 0.021(2) 0.0113(18) 0.034(2)
F3 0.087(3) 0.062(2) 0.057(2) 0.0227(18) 0.035(2) 0.052(2)
F4 0.084(3) 0.045(2) 0.047(2) -0.0095(16) 0.0057(19) 0.025(2)
F5 0.040(2) 0.046(2) 0.0439(19) -0.0065(15) -0.0042(15) 0.0135(16)
C1 0.069(5) 0.056(4) 0.036(3) 0.022(3) 0.018(3) 0.047(4)
C2 0.039(3) 0.024(3) 0.029(3) 0.002(2) 0.000(2) 0.013(2)
C11 0.194(11) 0.119(7) 0.079(5) 0.075(5) 0.095(7) 0.138(8)
C12 0.204(11) 0.056(5) 0.082(6) 0.045(4) 0.095(7) 0.083(6)
C13 0.198(12) 0.132(8) 0.094(6) 0.079(6) 0.093(8) 0.142(9)
C14 0.271(17) 0.099(7) 0.106(7) 0.056(6) 0.137(10) 0.122(10)
C15 0.164(11) 0.171(10) 0.085(6) 0.070(7) 0.071(7) 0.136(10)
C16 0.052(4) 0.024(3) 0.039(3) 0.007(2) 0.012(3) 0.016(3)
C17 0.027(3) 0.021(2) 0.034(3) 0.000(2) -0.001(2) 0.007(2)
C18 0.026(3) 0.025(3) 0.034(3) 0.002(2) 0.000(2) 0.009(2)
C19 0.056(4) 0.047(3) 0.037(3) 0.013(3) 0.005(3) 0.029(3)
C20 0.055(4) 0.037(3) 0.056(4) 0.016(3) 0.005(3) 0.007(3)
C21 0.067(5) 0.048(4) 0.043(3) 0.018(3) 0.018(3) 0.023(3)
C22 0.033(3) 0.029(3) 0.028(3) 0.010(2) 0.004(2) 0.014(2)
C23 0.031(3) 0.038(3) 0.035(3) 0.008(2) 0.002(2) 0.009(3)
C24 0.034(3) 0.047(3) 0.046(3) 0.023(3) 0.012(3) 0.024(3)
C25 0.055(4) 0.046(3) 0.040(3) 0.023(3) 0.024(3) 0.034(3)
C26 0.057(4) 0.030(3) 0.035(3) 0.008(2) 0.012(3) 0.018(3)
C27 0.034(3) 0.034(3) 0.032(3) 0.008(2) 0.005(2) 0.014(2)
B3 0.055(5) 0.025(3) 0.060(5) 0.006(3) -0.035(4) 0.006(3)
B4 0.156(10) 0.055(5) 0.027(4) 0.015(3) 0.010(5) 0.068(6)
B5 0.074(7) 0.108(8) 0.106(8) 0.082(7) 0.053(6) 0.060(6)
B6 0.039(5) 0.068(5) 0.087(6) 0.051(5) -0.024(4) -0.011(4)
B7 0.060(5) 0.041(4) 0.084(6) 0.029(4) 0.029(4) 0.035(4)
B8 0.058(5) 0.032(4) 0.074(5) 0.014(3) -0.028(4) 0.014(4)
B9 0.068(5) 0.042(4) 0.039(4) 0.019(3) 0.009(3) 0.028(4)
B10 0.069(6) 0.040(4) 0.075(6) 0.030(4) -0.029(5) -0.016(4)
B11 0.141(9) 0.025(3) 0.030(4) 0.002(3) 0.003(4) 0.022(5)
B12 0.094(7) 0.032(4) 0.046(4) 0.011(3) 0.017(4) 0.032(4)

loop_
_atom_type_symbol
_atom_type_description
_atom_type_scat_dispersion_real
_atom_type_scat_dispersion_imag
_atom_type_scat_source
C C 0.0033 0.0016 'International Tables Vol C Tables 4.2.6.8 and 6.1.1.4'
H H 0.0000 0.0000 'International Tables Vol C Tables 4.2.6.8 and 6.1.1.4'
B B 0.0013 0.0007 'International Tables Vol C Tables 4.2.6.8 and 6.1.1.4'
F F 0.0171 0.0103 'International Tables Vol C Tables 4.2.6.8 and 6.1.1.4'
Si Si 0.0817 0.0704 'International Tables Vol C Tables 4.2.6.8 and 6.1.1.4'

loop_
_geom_angle_atom_site_label_1
_geom_angle_atom_site_label_2
_geom_angle_atom_site_label_3
_geom_angle
C19 Si1 C21 109.1(3)
C19 Si1 C20 110.9(3)
C21 Si1 C20 109.4(3)
C19 Si1 C18 112.7(3)
C21 Si1 C18 107.0(2)
C20 Si1 C18 107.7(3)
C11 C1 C2 105.6(4)
C11 C1 B3 112.5(7)
C2 C1 B3 62.0(4)
C11 C1 B5 130.5(7)
C2 C1 B5 111.2(5)
B3 C1 B5 113.5(5)
C11 C1 B4 130.2(6)
C2 C1 B4 111.4(5)
B3 C1 B4 61.9(5)
B5 C1 B4 62.4(6)
C11 C1 B6 113.0(6)
C2 C1 B6 61.9(4)
B3 C1 B6 114.4(5)
B5 C1 B6 61.6(6)
B4 C1 B6 113.3(5)
C17 C2 C1 105.1(4)
C17 C2 B7 131.7(5)
C1 C2 B7 109.6(4)
C17 C2 B11 132.5(4)
C1 C2 B11 110.0(5)
B7 C2 B11 62.2(5)
C17 C2 B3 112.0(4)
C1 C2 B3 60.4(4)
B7 C2 B3 61.9(4)
B11 C2 B3 112.8(4)
C17 C2 B6 113.3(5)
C1 C2 B6 60.8(5)
B7 C2 B6 112.6(5)
B11 C2 B6 61.9(5)
B3 C2 B6 112.1(5)
C12 C11 C16 128.0(6)
C12 C11 C1 121.7(6)
C16 C11 C1 110.3(5)
C13 C12 C11 141.6(6)
C14 C13 C12 143.5(8)
C13 C14 C15 150.4(9)
C11 C16 C17 111.0(4)
C18 C17 C2 127.7(4)
C18 C17 C16 124.3(4)
C2 C17 C16 108.0(4)
C17 C18 C22 121.4(4)
C17 C18 Si1 123.9(4)
C22 C18 Si1 114.6(3)
C23 C22 C27 116.7(5)
C23 C22 C18 121.0(5)
C27 C22 C18 122.1(5)
F1 C23 C22 119.9(5)
F1 C23 C24 117.3(5)
C22 C23 C24 122.9(5)
F2 C24 C25 120.6(5)
F2 C24 C23 120.6(6)
C25 C24 C23 118.8(5)
F3 C25 C26 120.6(6)
F3 C25 C24 119.5(6)
C26 C25 C24 119.9(5)
F4 C26 C25 119.7(5)
F4 C26 C27 119.7(6)
C25 C26 C27 120.6(6)
F5 C27 C22 120.3(5)
F5 C27 C26 118.5(5)
C22 C27 C26 121.2(5)
C1 B3 C2 57.6(3)
C1 B3 B4 59.2(5)
C2 B3 B4 105.8(6)
C1 B3 B7 104.7(5)
C2 B3 B7 58.4(4)
B4 B3 B7 108.1(5)
C1 B3 B8 105.2(5)
C2 B3 B8 105.7(5)
B4 B3 B8 59.7(4)
B7 B3 B8 60.7(4)
C1 B4 B3 58.9(4)
C1 B4 B8 105.6(5)
B3 B4 B8 60.6(5)
C1 B4 B5 58.7(5)
B3 B4 B5 108.0(5)
B8 B4 B5 108.1(6)
C1 B4 B9 105.6(6)
B3 B4 B9 108.6(5)
B8 B4 B9 60.0(4)
B5 B4 B9 60.3(5)
C1 B5 B10 105.7(6)
C1 B5 B6 59.5(4)
B10 B5 B6 60.0(6)
C1 B5 B4 58.9(5)
B10 B5 B4 108.5(6)
B6 B5 B4 108.7(6)
C1 B5 B9 105.7(7)
B10 B5 B9 60.3(5)
B6 B5 B9 108.7(6)
B4 B5 B9 60.3(5)
C1 B6 C2 57.3(4)
C1 B6 B10 105.1(5)
C2 B6 B10 105.8(6)
C1 B6 B5 58.9(6)
C2 B6 B5 105.4(6)
B10 B6 B5 59.8(5)
C1 B6 B11 104.5(5)
C2 B6 B11 58.5(4)
B10 B6 B11 61.0(6)
B5 B6 B11 108.3(6)
C2 B7 B11 59.1(4)
C2 B7 B3 59.7(3)
B11 B7 B3 108.5(6)
C2 B7 B12 105.6(6)
B11 B7 B12 59.8(5)
B3 B7 B12 108.0(5)
C2 B7 B8 106.0(5)
B11 B7 B8 108.1(6)
B3 B7 B8 59.8(4)
B12 B7 B8 60.1(4)
B4 B8 B9 60.8(5)
B4 B8 B3 59.7(4)
B9 B8 B3 108.6(5)
B4 B8 B12 107.8(6)
B9 B8 B12 59.9(4)
B3 B8 B12 107.4(5)
B4 B8 B7 107.2(5)
B9 B8 B7 107.9(6)
B3 B8 B7 59.6(4)
B12 B8 B7 59.6(4)
B8 B9 B10 108.1(5)
B8 B9 B12 60.5(5)
B10 B9 B12 60.1(5)
B8 B9 B4 59.2(5)
B10 B9 B4 106.5(5)
B12 B9 B4 107.0(5)
B8 B9 B5 106.8(5)
B10 B9 B5 58.8(6)
B12 B9 B5 106.6(5)
B4 B9 B5 59.4(6)
B5 B10 B6 60.2(6)
B5 B10 B9 60.9(5)
B6 B10 B9 109.3(6)
B5 B10 B12 108.3(6)
B6 B10 B12 108.1(6)
B9 B10 B12 60.0(4)
B5 B10 B11 108.0(5)
B6 B10 B11 60.2(5)
B9 B10 B11 108.1(6)
B12 B10 B11 59.4(5)
C2 B11 B12 105.7(5)
C2 B11 B7 58.7(4)
B12 B11 B7 60.4(5)
C2 B11 B6 59.6(4)
B12 B11 B6 107.4(5)
B7 B11 B6 107.9(5)
C2 B11 B10 105.1(5)
B12 B11 B10 60.0(5)
B7 B11 B10 107.7(5)
B6 B11 B10 58.8(5)
B11 B12 B9 109.0(6)
B11 B12 B7 59.8(5)
B9 B12 B7 108.2(5)
B11 B12 B10 60.6(5)
B9 B12 B10 59.9(5)
B7 B12 B10 107.9(5)
B11 B12 B8 108.3(5)
B9 B12 B8 59.6(5)
B7 B12 B8 60.2(5)
B10 B12 B8 107.3(6)

loop_
_geom_bond_atom_site_label_1
_geom_bond_atom_site_label_2
_geom_bond_distance
Si1 C19 1.824(6)
Si1 C21 1.847(6)
Si1 C20 1.849(7)
Si1 C18 1.899(5)
F1 C23 1.348(6)
F2 C24 1.334(7)
F3 C25 1.335(6)
F4 C26 1.346(7)
F5 C27 1.327(6)
C1 C11 1.492(8)
C1 C2 1.631(7)
C1 B3 1.679(10)
C1 B5 1.681(12)
C1 B4 1.685(9)
C1 B6 1.691(12)
C2 C17 1.500(7)
C2 B7 1.683(8)
C2 B11 1.690(8)
C2 B3 1.705(8)
C2 B6 1.710(9)
C11 C12 1.370(7)
C11 C16 1.428(8)
C12 C13 1.355(7)
C13 C14 1.313(7)
C14 C15 1.380(8)
C16 C17 1.511(6)
C17 C18 1.324(7)
C18 C22 1.498(7)
C22 C23 1.364(8)
C22 C27 1.370(7)
C23 C24 1.371(8)
C24 C25 1.364(9)
C25 C26 1.346(9)
C26 C27 1.374(7)
B3 B4 1.730(12)
B3 B7 1.742(10)
B3 B8 1.745(9)
B4 B8 1.730(12)
B4 B5 1.743(17)
B4 B9 1.758(10)
B5 B10 1.720(15)
B5 B6 1.727(13)
B5 B9 1.759(11)
B6 B10 1.724(11)
B6 B11 1.750(14)
B7 B11 1.741(14)
B7 B12 1.750(10)
B7 B8 1.761(12)
B8 B9 1.744(12)
B8 B12 1.759(11)
B9 B10 1.748(11)
B9 B12 1.749(10)
B10 B12 1.750(13)
B10 B11 1.762(13)
B11 B12 1.740(11)
